data_4089711
loop_
_publ_author_name
'Ding, Keying'
'Dugan, Thomas R.'
'Brennessel, William W.'
'Bill, Eckhard'
'Holland, Patrick L.'

_publ_section_title
;
 Synthesis, Properties, and Reactivity of Diketiminate-Supported Cobalt
 Fluoride Complexes
;
_journal_issue 23
_journal_name_full Organometallics
_journal_page_first 6650
_journal_paper_doi 10.1021/om900394t
_journal_volume 28
_journal_year 2009
_chemical_formula_moiety 'C40 H58 Co N3'
_chemical_formula_sum 'C40 H58 Co N3'
_chemical_formula_weight 639.82
_chemical_name_common holkd25
_space_group_IT_number 14
_space_group_name_Hall '-P 2yn'
_space_group_name_H-M_alt 'P 1 21/n 1'
_symmetry_cell_setting monoclinic
_symmetry_space_group_name_H-M 'P 1 21/n 1'
_atom_sites_solution_hydrogens geom
_atom_sites_solution_primary direct
_atom_sites_solution_secondary difmap
_audit_creation_method SHELXL-97
_cell_angle_alpha 90.00
_cell_angle_beta 94.162(3)
_cell_angle_gamma 90.00
_cell_formula_units_Z 4
_cell_length_a 9.4374(15)
_cell_length_b 17.387(3)
_cell_length_c 21.780(3)
_cell_measurement_reflns_used 3963
_cell_measurement_temperature 100.0(1)
_cell_measurement_theta_max 35.73
_cell_measurement_theta_min 2.34
_cell_volume 3564.4(10)
_computing_cell_refinement 'SAINT (Bruker, 2009)'
_computing_data_collection 'APEX2 (Bruker, 2009)'
_computing_data_reduction 'SAINT (Bruker, 2009)'
_computing_molecular_graphics 'SHELXTL (Sheldrick, 2008)'
_computing_publication_material 'SHELXTL (Sheldrick, 2008)'
_computing_structure_refinement 'SHELXL-97 (Sheldrick, 2008)'
_computing_structure_solution 'SIR97 (Altomare et al., 1999)'
_diffrn_ambient_temperature 100.0(1)
_diffrn_measured_fraction_theta_full 0.981
_diffrn_measured_fraction_theta_max 0.981
_diffrn_measurement_device_type 'Bruker SMART APEX II CCD Platform'
_diffrn_measurement_method 'area detector, \w scans per \f'
_diffrn_radiation_monochromator graphite
_diffrn_radiation_source 'fine-focus sealed tube'
_diffrn_radiation_type MoK\a
_diffrn_radiation_wavelength 0.71073
_diffrn_reflns_av_R_equivalents 0.0808
_diffrn_reflns_av_sigmaI/netI 0.0765
_diffrn_reflns_limit_h_max 16
_diffrn_reflns_limit_h_min -16
_diffrn_reflns_limit_k_max 29
_diffrn_reflns_limit_k_min -29
_diffrn_reflns_limit_l_max 37
_diffrn_reflns_limit_l_min -37
_diffrn_reflns_number 86048
_diffrn_reflns_theta_full 37.78
_diffrn_reflns_theta_max 37.78
_diffrn_reflns_theta_min 1.87
_diffrn_standards_number 0
_exptl_absorpt_coefficient_mu 0.512
_exptl_absorpt_correction_T_max 0.9506
_exptl_absorpt_correction_T_min 0.9045
_exptl_absorpt_correction_type multi-scan
_exptl_absorpt_process_details 'SADABS (Sheldrick, 2008)'
_exptl_crystal_colour brown-black
_exptl_crystal_density_diffrn 1.192
_exptl_crystal_density_method 'not measured'
_exptl_crystal_description block
_exptl_crystal_F_000 1384
_exptl_crystal_size_max 0.20
_exptl_crystal_size_mid 0.14
_exptl_crystal_size_min 0.10
_refine_diff_density_max 1.354
_refine_diff_density_min -0.636
_refine_diff_density_rms 0.080
_refine_ls_extinction_method none
_refine_ls_goodness_of_fit_ref 1.008
_refine_ls_hydrogen_treatment constr
_refine_ls_matrix_type full
_refine_ls_number_parameters 411
_refine_ls_number_reflns 18761
_refine_ls_number_restraints 0
_refine_ls_restrained_S_all 1.008
_refine_ls_R_factor_all 0.1121
_refine_ls_R_factor_gt 0.0548
_refine_ls_shift/su_max 0.002
_refine_ls_shift/su_mean 0.000
_refine_ls_structure_factor_coef Fsqd
_refine_ls_weighting_details 'calc w=1/[\s^2^(Fo^2^)+(0.0573P)^2^+0.4357P] where P=(Fo^2^+2Fc^2^)/3'
_refine_ls_weighting_scheme calc
_refine_ls_wR_factor_gt 0.1144
_refine_ls_wR_factor_ref 0.1355
_reflns_number_gt 11242
_reflns_number_total 18761
_reflns_threshold_expression >2sigma(I)
_cod_data_source_file om900394t_si_001.cif
_cod_data_source_block holkd25
_cod_database_code 4089711

loop_
_symmetry_equiv_pos_as_xyz
'x, y, z'
'-x+1/2, y+1/2, -z+1/2'
'-x, -y, -z'
'x-1/2, -y-1/2, z-1/2'

loop_
_atom_site_label
_atom_site_type_symbol
_atom_site_fract_x
_atom_site_fract_y
_atom_site_fract_z
_atom_site_U_iso_or_equiv
_atom_site_adp_type
_atom_site_occupancy
_atom_site_symmetry_multiplicity
_atom_site_calc_flag
_atom_site_refinement_flags
Co1 Co 0.40940(2) 0.240808(10) 0.630728(9) 0.01760(5) Uani 1 1 d .
N14 N 0.48276(13) 0.33017(7) 0.67857(6) 0.0197(2) Uani 1 1 d .
C14 C 0.55100(16) 0.32025(8) 0.73453(7) 0.0216(3) Uani 1 1 d .
H14A H 0.5229 0.2791 0.7596 0.026 Uiso 1 1 calc R
C24 C 0.66087(17) 0.36801(9) 0.75684(7) 0.0247(3) Uani 1 1 d .
H24A H 0.7082 0.3589 0.7962 0.030 Uiso 1 1 calc R
C34 C 0.70055(16) 0.42894(9) 0.72122(7) 0.0238(3) Uani 1 1 d .
H34A H 0.7770 0.4616 0.7352 0.029 Uiso 1 1 calc R
C44 C 0.62709(16) 0.44157(8) 0.66495(7) 0.0216(3) Uani 1 1 d .
H44A H 0.6503 0.4841 0.6402 0.026 Uiso 1 1 calc R
C54 C 0.51955(16) 0.39173(8) 0.64509(7) 0.0207(3) Uani 1 1 d .
H54A H 0.4693 0.4010 0.6064 0.025 Uiso 1 1 calc R
N11 N 0.41245(12) 0.13488(6) 0.65270(5) 0.0154(2) Uani 1 1 d .
N21 N 0.27639(12) 0.23588(6) 0.56056(5) 0.01466(19) Uani 1 1 d .
C11 C 0.35247(16) -0.00791(8) 0.63130(6) 0.0191(3) Uani 1 1 d .
C21 C 0.33922(14) 0.08065(7) 0.62010(6) 0.0155(2) Uani 1 1 d .
C31 C 0.24578(14) 0.10037(7) 0.56942(6) 0.0168(2) Uani 1 1 d .
H31A H 0.1931 0.0581 0.5521 0.020 Uiso 1 1 calc R
C41 C 0.21529(14) 0.17085(7) 0.53942(6) 0.0148(2) Uani 1 1 d .
C51 C 0.10922(14) 0.16363(7) 0.48170(6) 0.0161(2) Uani 1 1 d .
C61 C 0.20910(18) -0.04053(9) 0.64801(7) 0.0262(3) Uani 1 1 d .
H61A H 0.2157 -0.0966 0.6514 0.039 Uiso 1 1 calc R
H61B H 0.1354 -0.0268 0.6159 0.039 Uiso 1 1 calc R
H61C H 0.1847 -0.0189 0.6874 0.039 Uiso 1 1 calc R
C71 C 0.46414(19) -0.03384(8) 0.68177(7) 0.0283(3) Uani 1 1 d .
H71A H 0.4693 -0.0901 0.6823 0.042 Uiso 1 1 calc R
H71B H 0.4374 -0.0153 0.7218 0.042 Uiso 1 1 calc R
H71C H 0.5570 -0.0126 0.6734 0.042 Uiso 1 1 calc R
C81 C 0.39627(17) -0.04559(8) 0.57140(7) 0.0238(3) Uani 1 1 d .
H81A H 0.4060 -0.1012 0.5775 0.036 Uiso 1 1 calc R
H81B H 0.4872 -0.0241 0.5606 0.036 Uiso 1 1 calc R
H81C H 0.3234 -0.0354 0.5380 0.036 Uiso 1 1 calc R
C91 C 0.07032(16) 0.23872(8) 0.44756(7) 0.0231(3) Uani 1 1 d .
H91A H 0.0271 0.2744 0.4756 0.035 Uiso 1 1 calc R
H91B H 0.0027 0.2278 0.4123 0.035 Uiso 1 1 calc R
H91C H 0.1563 0.2619 0.4329 0.035 Uiso 1 1 calc R
C101 C -0.03128(15) 0.13012(9) 0.50144(7) 0.0212(3) Uani 1 1 d .
H10A H -0.0706 0.1644 0.5316 0.032 Uiso 1 1 calc R
H10B H -0.0138 0.0793 0.5199 0.032 Uiso 1 1 calc R
H10C H -0.0990 0.1254 0.4654 0.032 Uiso 1 1 calc R
C111 C 0.17110(16) 0.10893(9) 0.43479(6) 0.0212(3) Uani 1 1 d .
H11A H 0.1038 0.1039 0.3986 0.032 Uiso 1 1 calc R
H11B H 0.1878 0.0583 0.4537 0.032 Uiso 1 1 calc R
H11C H 0.2611 0.1298 0.4223 0.032 Uiso 1 1 calc R
C12 C 0.48734(14) 0.12543(7) 0.71119(6) 0.0144(2) Uani 1 1 d .
C22 C 0.41024(14) 0.12311(7) 0.76445(6) 0.0167(2) Uani 1 1 d .
C32 C 0.48476(15) 0.12020(8) 0.82197(6) 0.0193(3) Uani 1 1 d .
H32A H 0.4336 0.1177 0.8579 0.023 Uiso 1 1 calc R
C42 C 0.63206(16) 0.12084(8) 0.82799(6) 0.0205(3) Uani 1 1 d .
H42A H 0.6813 0.1182 0.8676 0.025 Uiso 1 1 calc R
C52 C 0.70661(15) 0.12539(8) 0.77559(6) 0.0183(2) Uani 1 1 d .
H52A H 0.8075 0.1272 0.7798 0.022 Uiso 1 1 calc R
C62 C 0.63746(14) 0.12746(7) 0.71674(6) 0.0156(2) Uani 1 1 d .
C72 C 0.24900(15) 0.12934(8) 0.75988(7) 0.0203(3) Uani 1 1 d .
H72A H 0.2139 0.1140 0.7172 0.024 Uiso 1 1 calc R
C82 C 0.20566(18) 0.21305(10) 0.76922(9) 0.0305(3) Uani 1 1 d .
H82A H 0.2462 0.2454 0.7381 0.046 Uiso 1 1 calc R
H82B H 0.2412 0.2302 0.8104 0.046 Uiso 1 1 calc R
H82C H 0.1018 0.2172 0.7652 0.046 Uiso 1 1 calc R
C92 C 0.17827(16) 0.07653(9) 0.80480(8) 0.0262(3) Uani 1 1 d .
H92A H 0.2085 0.0233 0.7986 0.039 Uiso 1 1 calc R
H92B H 0.0748 0.0800 0.7974 0.039 Uiso 1 1 calc R
H92C H 0.2062 0.0924 0.8471 0.039 Uiso 1 1 calc R
C102 C 0.72549(15) 0.13266(8) 0.66112(6) 0.0195(2) Uani 1 1 d .
H10D H 0.6600 0.1268 0.6232 0.023 Uiso 1 1 calc R
C112 C 0.79881(18) 0.21039(10) 0.65824(8) 0.0295(3) Uani 1 1 d .
H11D H 0.7271 0.2511 0.6537 0.044 Uiso 1 1 calc R
H11E H 0.8575 0.2114 0.6229 0.044 Uiso 1 1 calc R
H11F H 0.8591 0.2187 0.6962 0.044 Uiso 1 1 calc R
C122 C 0.8383(2) 0.06887(10) 0.66101(8) 0.0328(4) Uani 1 1 d .
H12A H 0.7919 0.0185 0.6621 0.049 Uiso 1 1 calc R
H12B H 0.9053 0.0745 0.6973 0.049 Uiso 1 1 calc R
H12C H 0.8897 0.0730 0.6236 0.049 Uiso 1 1 calc R
C13 C 0.27565(14) 0.30994(7) 0.53239(6) 0.0146(2) Uani 1 1 d .
C23 C 0.37810(14) 0.32755(7) 0.49058(6) 0.0157(2) Uani 1 1 d .
C33 C 0.39388(15) 0.40378(8) 0.47263(6) 0.0183(2) Uani 1 1 d .
H33A H 0.4637 0.4162 0.4449 0.022 Uiso 1 1 calc R
C43 C 0.31019(15) 0.46190(8) 0.49423(7) 0.0199(3) Uani 1 1 d .
H43A H 0.3239 0.5137 0.4822 0.024 Uiso 1 1 calc R
C53 C 0.20629(15) 0.44345(8) 0.53357(7) 0.0189(2) Uani 1 1 d .
H53A H 0.1470 0.4831 0.5474 0.023 Uiso 1 1 calc R
C63 C 0.18660(14) 0.36819(7) 0.55334(6) 0.0159(2) Uani 1 1 d .
C73 C 0.47257(14) 0.26588(8) 0.46555(6) 0.0182(2) Uani 1 1 d .
H73A H 0.4394 0.2148 0.4800 0.022 Uiso 1 1 calc R
C83 C 0.62696(17) 0.27654(11) 0.49041(9) 0.0312(4) Uani 1 1 d .
H83A H 0.6854 0.2355 0.4745 0.047 Uiso 1 1 calc R
H83B H 0.6328 0.2743 0.5355 0.047 Uiso 1 1 calc R
H83C H 0.6616 0.3266 0.4772 0.047 Uiso 1 1 calc R
C93 C 0.46198(18) 0.26518(9) 0.39501(7) 0.0248(3) Uani 1 1 d .
H93A H 0.5218 0.2239 0.3804 0.037 Uiso 1 1 calc R
H93B H 0.4943 0.3147 0.3798 0.037 Uiso 1 1 calc R
H93C H 0.3631 0.2564 0.3797 0.037 Uiso 1 1 calc R
C103 C 0.07030(15) 0.35027(8) 0.59559(7) 0.0194(3) Uani 1 1 d .
H10E H 0.0622 0.2931 0.5989 0.023 Uiso 1 1 calc R
C113 C 0.10287(17) 0.38252(9) 0.66045(7) 0.0262(3) Uani 1 1 d .
H11G H 0.1952 0.3632 0.6773 0.039 Uiso 1 1 calc R
H11H H 0.0288 0.3662 0.6869 0.039 Uiso 1 1 calc R
H11I H 0.1054 0.4388 0.6587 0.039 Uiso 1 1 calc R
C123 C -0.07356(16) 0.38162(10) 0.56954(8) 0.0289(3) Uani 1 1 d .
H12D H -0.0932 0.3632 0.5273 0.043 Uiso 1 1 calc R
H12E H -0.0710 0.4380 0.5697 0.043 Uiso 1 1 calc R
H12F H -0.1484 0.3638 0.5950 0.043 Uiso 1 1 calc R

loop_
_atom_site_aniso_label
_atom_site_aniso_U_11
_atom_site_aniso_U_22
_atom_site_aniso_U_33
_atom_site_aniso_U_23
_atom_site_aniso_U_13
_atom_site_aniso_U_12
Co1 0.02110(10) 0.01359(8) 0.01715(8) 0.00057(6) -0.00528(6) -0.00301(7)
N14 0.0209(6) 0.0163(5) 0.0213(6) -0.0023(4) -0.0029(4) -0.0020(4)
C14 0.0284(7) 0.0186(6) 0.0178(6) -0.0013(5) 0.0003(5) -0.0031(5)
C24 0.0307(8) 0.0246(7) 0.0178(6) -0.0035(5) -0.0058(5) -0.0027(6)
C34 0.0220(7) 0.0244(7) 0.0244(7) -0.0056(5) -0.0026(5) -0.0053(5)
C44 0.0229(7) 0.0186(6) 0.0230(7) -0.0015(5) -0.0004(5) -0.0031(5)
C54 0.0231(7) 0.0167(6) 0.0213(6) -0.0014(5) -0.0045(5) -0.0016(5)
N11 0.0170(5) 0.0141(5) 0.0145(5) 0.0006(4) -0.0035(4) -0.0012(4)
N21 0.0154(5) 0.0124(4) 0.0158(5) 0.0016(4) -0.0012(4) -0.0008(4)
C11 0.0235(7) 0.0151(6) 0.0180(6) 0.0010(4) -0.0044(5) -0.0006(5)
C21 0.0165(6) 0.0137(5) 0.0161(5) 0.0005(4) -0.0008(4) -0.0015(4)
C31 0.0188(6) 0.0132(5) 0.0178(6) 0.0004(4) -0.0040(5) -0.0028(4)
C41 0.0155(6) 0.0145(5) 0.0141(5) -0.0007(4) -0.0009(4) -0.0004(4)
C51 0.0165(6) 0.0164(5) 0.0149(5) -0.0001(4) -0.0019(4) -0.0012(4)
C61 0.0354(9) 0.0178(6) 0.0252(7) 0.0024(5) 0.0004(6) -0.0075(6)
C71 0.0392(9) 0.0142(6) 0.0290(8) 0.0017(5) -0.0145(7) 0.0018(6)
C81 0.0294(8) 0.0173(6) 0.0240(7) -0.0021(5) -0.0034(6) 0.0038(5)
C91 0.0252(7) 0.0197(6) 0.0227(6) 0.0038(5) -0.0103(5) -0.0022(5)
C101 0.0171(6) 0.0251(7) 0.0210(6) 0.0002(5) -0.0012(5) -0.0028(5)
C111 0.0212(7) 0.0254(7) 0.0164(6) -0.0023(5) -0.0016(5) 0.0008(5)
C12 0.0170(6) 0.0129(5) 0.0130(5) 0.0000(4) -0.0017(4) -0.0003(4)
C22 0.0179(6) 0.0159(5) 0.0163(5) -0.0003(4) 0.0000(5) 0.0002(4)
C32 0.0225(7) 0.0214(6) 0.0142(5) -0.0016(4) 0.0013(5) 0.0026(5)
C42 0.0227(7) 0.0229(6) 0.0151(6) -0.0021(5) -0.0039(5) 0.0037(5)
C52 0.0165(6) 0.0194(6) 0.0185(6) -0.0022(5) -0.0021(5) 0.0010(5)
C62 0.0156(6) 0.0154(5) 0.0156(5) -0.0002(4) -0.0004(4) -0.0005(4)
C72 0.0156(6) 0.0256(7) 0.0198(6) 0.0016(5) 0.0017(5) 0.0003(5)
C82 0.0222(7) 0.0268(7) 0.0433(10) 0.0090(7) 0.0087(7) 0.0054(6)
C92 0.0200(7) 0.0278(7) 0.0312(8) 0.0060(6) 0.0051(6) -0.0001(6)
C102 0.0191(6) 0.0221(6) 0.0175(6) 0.0005(5) 0.0023(5) -0.0014(5)
C112 0.0293(8) 0.0264(8) 0.0341(8) 0.0009(6) 0.0118(7) -0.0032(6)
C122 0.0380(9) 0.0301(8) 0.0324(9) 0.0045(6) 0.0160(7) 0.0091(7)
C13 0.0139(5) 0.0140(5) 0.0153(5) 0.0014(4) -0.0028(4) -0.0020(4)
C23 0.0148(6) 0.0151(5) 0.0167(5) 0.0012(4) -0.0026(4) -0.0006(4)
C33 0.0170(6) 0.0180(6) 0.0196(6) 0.0030(5) -0.0006(5) -0.0034(5)
C43 0.0204(6) 0.0143(5) 0.0243(7) 0.0037(5) -0.0026(5) -0.0017(5)
C53 0.0179(6) 0.0142(5) 0.0240(6) 0.0003(5) -0.0021(5) 0.0016(4)
C63 0.0140(6) 0.0156(5) 0.0178(6) -0.0005(4) -0.0015(4) -0.0014(4)
C73 0.0166(6) 0.0183(6) 0.0198(6) 0.0014(5) 0.0019(5) 0.0011(5)
C83 0.0180(7) 0.0359(9) 0.0390(9) -0.0042(7) -0.0032(6) 0.0049(6)
C93 0.0308(8) 0.0237(7) 0.0204(6) 0.0014(5) 0.0057(6) 0.0031(6)
C103 0.0174(6) 0.0168(6) 0.0244(7) -0.0001(5) 0.0037(5) -0.0001(5)
C113 0.0248(7) 0.0308(8) 0.0233(7) 0.0002(6) 0.0043(6) 0.0015(6)
C123 0.0174(7) 0.0358(9) 0.0335(8) -0.0013(7) 0.0027(6) -0.0003(6)

loop_
_atom_type_symbol
_atom_type_description
_atom_type_scat_dispersion_real
_atom_type_scat_dispersion_imag
_atom_type_scat_source
C C 0.0033 0.0016 'International Tables Vol C Tables 4.2.6.8 and 6.1.1.4'
H H 0.0000 0.0000 'International Tables Vol C Tables 4.2.6.8 and 6.1.1.4'
N N 0.0061 0.0033 'International Tables Vol C Tables 4.2.6.8 and 6.1.1.4'
Co Co 0.3494 0.9721 'International Tables Vol C Tables 4.2.6.8 and 6.1.1.4'

loop_
_geom_angle_atom_site_label_1
_geom_angle_atom_site_label_2
_geom_angle_atom_site_label_3
_geom_angle
N11 Co1 N21 98.92(5)
N11 Co1 N14 129.24(5)
N21 Co1 N14 130.18(5)
C14 N14 C54 117.63(12)
C14 N14 Co1 120.29(10)
C54 N14 Co1 115.64(9)
N14 C14 C24 122.40(13)
N14 C14 H14A 118.8
C24 C14 H14A 118.8
C34 C24 C14 119.23(14)
C34 C24 H24A 120.4
C14 C24 H24A 120.4
C24 C34 C44 118.78(13)
C24 C34 H34A 120.6
C44 C34 H34A 120.6
C54 C44 C34 119.25(14)
C54 C44 H44A 120.4
C34 C44 H44A 120.4
N14 C54 C44 122.61(13)
N14 C54 H54A 118.7
C44 C54 H54A 118.7
C21 N11 C12 126.65(11)
C21 N11 Co1 123.33(9)
C12 N11 Co1 109.57(8)
C41 N21 C13 128.87(11)
C41 N21 Co1 123.82(9)
C13 N21 Co1 106.64(8)
C71 C11 C61 107.04(12)
C71 C11 C81 105.59(12)
C61 C11 C81 109.79(12)
C71 C11 C21 116.38(11)
C61 C11 C21 109.82(12)
C81 C11 C21 108.05(11)
N11 C21 C31 120.96(12)
N11 C21 C11 125.29(11)
C31 C21 C11 113.69(11)
C21 C31 C41 132.25(12)
C21 C31 H31A 113.9
C41 C31 H31A 113.9
N21 C41 C31 120.53(12)
N21 C41 C51 125.72(11)
C31 C41 C51 113.75(11)
C91 C51 C101 106.09(11)
C91 C51 C111 107.02(11)
C101 C51 C111 109.11(11)
C91 C51 C41 116.15(11)
C101 C51 C41 108.80(11)
C111 C51 C41 109.47(11)
C11 C61 H61A 109.5
C11 C61 H61B 109.5
H61A C61 H61B 109.5
C11 C61 H61C 109.5
H61A C61 H61C 109.5
H61B C61 H61C 109.5
C11 C71 H71A 109.5
C11 C71 H71B 109.5
H71A C71 H71B 109.5
C11 C71 H71C 109.5
H71A C71 H71C 109.5
H71B C71 H71C 109.5
C11 C81 H81A 109.5
C11 C81 H81B 109.5
H81A C81 H81B 109.5
C11 C81 H81C 109.5
H81A C81 H81C 109.5
H81B C81 H81C 109.5
C51 C91 H91A 109.5
C51 C91 H91B 109.5
H91A C91 H91B 109.5
C51 C91 H91C 109.5
H91A C91 H91C 109.5
H91B C91 H91C 109.5
C51 C101 H10A 109.5
C51 C101 H10B 109.5
H10A C101 H10B 109.5
C51 C101 H10C 109.5
H10A C101 H10C 109.5
H10B C101 H10C 109.5
C51 C111 H11A 109.5
C51 C111 H11B 109.5
H11A C111 H11B 109.5
C51 C111 H11C 109.5
H11A C111 H11C 109.5
H11B C111 H11C 109.5
C62 C12 C22 120.19(11)
C62 C12 N11 120.27(11)
C22 C12 N11 119.12(12)
C32 C22 C12 118.87(12)
C32 C22 C72 119.92(12)
C12 C22 C72 121.07(12)
C42 C32 C22 121.47(13)
C42 C32 H32A 119.3
C22 C32 H32A 119.3
C52 C42 C32 119.21(13)
C52 C42 H42A 120.4
C32 C42 H42A 120.4
C42 C52 C62 121.75(13)
C42 C52 H52A 119.1
C62 C52 H52A 119.1
C52 C62 C12 118.47(12)
C52 C62 C102 119.14(12)
C12 C62 C102 122.38(11)
C22 C72 C82 109.56(12)
C22 C72 C92 113.34(12)
C82 C72 C92 110.65(12)
C22 C72 H72A 107.7
C82 C72 H72A 107.7
C92 C72 H72A 107.7
C72 C82 H82A 109.5
C72 C82 H82B 109.5
H82A C82 H82B 109.5
C72 C82 H82C 109.5
H82A C82 H82C 109.5
H82B C82 H82C 109.5
C72 C92 H92A 109.5
C72 C92 H92B 109.5
H92A C92 H92B 109.5
C72 C92 H92C 109.5
H92A C92 H92C 109.5
H92B C92 H92C 109.5
C62 C102 C112 111.22(12)
C62 C102 C122 112.14(12)
C112 C102 C122 108.88(13)
C62 C102 H10D 108.2
C112 C102 H10D 108.2
C122 C102 H10D 108.2
C102 C112 H11D 109.5
C102 C112 H11E 109.5
H11D C112 H11E 109.5
C102 C112 H11F 109.5
H11D C112 H11F 109.5
H11E C112 H11F 109.5
C102 C122 H12A 109.5
C102 C122 H12B 109.5
H12A C122 H12B 109.5
C102 C122 H12C 109.5
H12A C122 H12C 109.5
H12B C122 H12C 109.5
C23 C13 C63 120.34(11)
C23 C13 N21 119.47(11)
C63 C13 N21 119.52(12)
C33 C23 C13 118.72(12)
C33 C23 C73 119.53(12)
C13 C23 C73 121.74(11)
C43 C33 C23 121.56(13)
C43 C33 H33A 119.2
C23 C33 H33A 119.2
C53 C43 C33 119.17(12)
C53 C43 H43A 120.4
C33 C43 H43A 120.4
C43 C53 C63 121.63(13)
C43 C53 H53A 119.2
C63 C53 H53A 119.2
C53 C63 C13 118.51(12)
C53 C63 C103 119.96(12)
C13 C63 C103 121.52(11)
C23 C73 C83 110.86(12)
C23 C73 C93 111.58(11)
C83 C73 C93 110.32(13)
C23 C73 H73A 108.0
C83 C73 H73A 108.0
C93 C73 H73A 108.0
C73 C83 H83A 109.5
C73 C83 H83B 109.5
H83A C83 H83B 109.5
C73 C83 H83C 109.5
H83A C83 H83C 109.5
H83B C83 H83C 109.5
C73 C93 H93A 109.5
C73 C93 H93B 109.5
H93A C93 H93B 109.5
C73 C93 H93C 109.5
H93A C93 H93C 109.5
H93B C93 H93C 109.5
C63 C103 C113 112.30(12)
C63 C103 C123 111.30(12)
C113 C103 C123 108.94(12)
C63 C103 H10E 108.1
C113 C103 H10E 108.1
C123 C103 H10E 108.1
C103 C113 H11G 109.5
C103 C113 H11H 109.5
H11G C113 H11H 109.5
C103 C113 H11I 109.5
H11G C113 H11I 109.5
H11H C113 H11I 109.5
C103 C123 H12D 109.5
C103 C123 H12E 109.5
H12D C123 H12E 109.5
C103 C123 H12F 109.5
H12D C123 H12F 109.5
H12E C123 H12F 109.5

loop_
_geom_bond_atom_site_label_1
_geom_bond_atom_site_label_2
_geom_bond_distance
Co1 N11 1.9025(11)
Co1 N21 1.9080(11)
Co1 N14 1.9684(12)
N14 C14 1.3475(19)
N14 C54 1.3545(18)
C14 C24 1.388(2)
C14 H14A 0.9500
C24 C34 1.381(2)
C24 H24A 0.9500
C34 C44 1.381(2)
C34 H34A 0.9500
C44 C54 1.380(2)
C44 H44A 0.9500
C54 H54A 0.9500
N11 C21 1.3415(17)
N11 C12 1.4208(16)
N21 C41 1.3356(16)
N21 C13 1.4262(16)
C11 C71 1.534(2)
C11 C61 1.535(2)
C11 C81 1.543(2)
C11 C21 1.5626(18)
C21 C31 1.4044(18)
C31 C41 1.4086(18)
C31 H31A 0.9500
C41 C51 1.5543(18)
C51 C91 1.5339(19)
C51 C101 1.5380(19)
C51 C111 1.5414(19)
C61 H61A 0.9800
C61 H61B 0.9800
C61 H61C 0.9800
C71 H71A 0.9800
C71 H71B 0.9800
C71 H71C 0.9800
C81 H81A 0.9800
C81 H81B 0.9800
C81 H81C 0.9800
C91 H91A 0.9800
C91 H91B 0.9800
C91 H91C 0.9800
C101 H10A 0.9800
C101 H10B 0.9800
C101 H10C 0.9800
C111 H11A 0.9800
C111 H11B 0.9800
C111 H11C 0.9800
C12 C62 1.4135(19)
C12 C22 1.4139(18)
C22 C32 1.3924(19)
C22 C72 1.522(2)
C32 C42 1.387(2)
C32 H32A 0.9500
C42 C52 1.386(2)
C42 H42A 0.9500
C52 C62 1.3959(19)
C52 H52A 0.9500
C62 C102 1.5206(19)
C72 C82 1.529(2)
C72 C92 1.530(2)
C72 H72A 1.0000
C82 H82A 0.9800
C82 H82B 0.9800
C82 H82C 0.9800
C92 H92A 0.9800
C92 H92B 0.9800
C92 H92C 0.9800
C102 C112 1.522(2)
C102 C122 1.538(2)
C102 H10D 1.0000
C112 H11D 0.9800
C112 H11E 0.9800
C112 H11F 0.9800
C122 H12A 0.9800
C122 H12B 0.9800
C122 H12C 0.9800
C13 C23 1.4091(19)
C13 C63 1.4128(18)
C23 C33 1.3929(18)
C23 C73 1.5207(19)
C33 C43 1.386(2)
C33 H33A 0.9500
C43 C53 1.386(2)
C43 H43A 0.9500
C53 C63 1.3942(18)
C53 H53A 0.9500
C63 C103 1.5150(19)
C73 C83 1.528(2)
C73 C93 1.532(2)
C73 H73A 1.0000
C83 H83A 0.9800
C83 H83B 0.9800
C83 H83C 0.9800
C93 H93A 0.9800
C93 H93B 0.9800
C93 H93C 0.9800
C103 C113 1.530(2)
C103 C123 1.533(2)
C103 H10E 1.0000
C113 H11G 0.9800
C113 H11H 0.9800
C113 H11I 0.9800
C123 H12D 0.9800
C123 H12E 0.9800
C123 H12F 0.9800

loop_
_geom_torsion_atom_site_label_1
_geom_torsion_atom_site_label_2
_geom_torsion_atom_site_label_3
_geom_torsion_atom_site_label_4
_geom_torsion
N11 Co1 N14 C14 2.68(15)
N21 Co1 N14 C14 164.83(10)
N11 Co1 N14 C54 153.86(10)
N21 Co1 N14 C54 -43.99(13)
C54 N14 C14 C24 -3.5(2)
Co1 N14 C14 C24 147.10(12)
N14 C14 C24 C34 1.3(2)
C14 C24 C34 C44 1.5(2)
C24 C34 C44 C54 -2.0(2)
C14 N14 C54 C44 3.0(2)
Co1 N14 C54 C44 -148.98(12)
C34 C44 C54 N14 -0.2(2)
N21 Co1 N11 C21 2.77(12)
N14 Co1 N11 C21 169.05(10)
N21 Co1 N11 C12 -169.97(9)
N14 Co1 N11 C12 -3.69(12)
N11 Co1 N21 C41 -0.69(12)
N14 Co1 N21 C41 -166.78(10)
N11 Co1 N21 C13 -172.01(8)
N14 Co1 N21 C13 21.89(11)
C12 N11 C21 C31 166.51(13)
Co1 N11 C21 C31 -4.96(18)
C12 N11 C21 C11 -16.6(2)
Co1 N11 C21 C11 171.97(10)
C71 C11 C21 N11 -3.2(2)
C61 C11 C21 N11 118.58(14)
C81 C11 C21 N11 -121.69(14)
C71 C11 C21 C31 173.94(13)
C61 C11 C21 C31 -64.30(15)
C81 C11 C21 C31 55.43(16)
N11 C21 C31 C41 5.5(2)
C11 C21 C31 C41 -171.80(14)
C13 N21 C41 C31 170.12(13)
Co1 N21 C41 C31 0.82(18)
C13 N21 C41 C51 -9.2(2)
Co1 N21 C41 C51 -178.50(9)
C21 C31 C41 N21 -3.2(2)
C21 C31 C41 C51 176.24(14)
N21 C41 C51 C91 -1.43(19)
C31 C41 C51 C91 179.21(12)
N21 C41 C51 C101 -120.98(14)
C31 C41 C51 C101 59.66(15)
N21 C41 C51 C111 119.87(14)
C31 C41 C51 C111 -59.49(15)
C21 N11 C12 C62 109.96(15)
Co1 N11 C12 C62 -77.60(13)
C21 N11 C12 C22 -77.45(17)
Co1 N11 C12 C22 94.99(12)
C62 C12 C22 C32 -2.18(19)
N11 C12 C22 C32 -174.78(12)
C62 C12 C22 C72 173.54(12)
N11 C12 C22 C72 0.94(18)
C12 C22 C32 C42 1.1(2)
C72 C22 C32 C42 -174.68(13)
C22 C32 C42 C52 0.8(2)
C32 C42 C52 C62 -1.6(2)
C42 C52 C62 C12 0.5(2)
C42 C52 C62 C102 179.86(13)
C22 C12 C62 C52 1.40(19)
N11 C12 C62 C52 173.91(11)
C22 C12 C62 C102 -177.93(12)
N11 C12 C62 C102 -5.42(19)
C32 C22 C72 C82 80.86(16)
C12 C22 C72 C82 -94.81(15)
C32 C22 C72 C92 -43.26(18)
C12 C22 C72 C92 141.06(13)
C52 C62 C102 C112 -68.43(16)
C12 C62 C102 C112 110.89(15)
C52 C62 C102 C122 53.76(17)
C12 C62 C102 C122 -126.92(15)
C41 N21 C13 C23 -85.92(17)
Co1 N21 C13 C23 84.81(12)
C41 N21 C13 C63 103.39(16)
Co1 N21 C13 C63 -85.88(12)
C63 C13 C23 C33 2.83(19)
N21 C13 C23 C33 -167.78(12)
C63 C13 C23 C73 -178.07(12)
N21 C13 C23 C73 11.31(18)
C13 C23 C33 C43 -0.9(2)
C73 C23 C33 C43 179.98(13)
C23 C33 C43 C53 -1.4(2)
C33 C43 C53 C63 1.9(2)
C43 C53 C63 C13 0.0(2)
C43 C53 C63 C103 -179.07(13)
C23 C13 C63 C53 -2.40(19)
N21 C13 C63 C53 168.20(12)
C23 C13 C63 C103 176.68(12)
N21 C13 C63 C103 -12.71(18)
C33 C23 C73 C83 67.58(17)
C13 C23 C73 C83 -111.51(15)
C33 C23 C73 C93 -55.80(17)
C13 C23 C73 C93 125.11(14)
C53 C63 C103 C113 -70.27(16)
C13 C63 C103 C113 110.66(14)
C53 C63 C103 C123 52.16(17)
C13 C63 C103 C123 -126.91(14)
